data_7021099
loop_
_publ_author_name
'Gu, Jin-Zhong'
'Wu, Jiang'
'Lv, Dong-Yu'
'Tang, Yu'
'Zhu, Kongyang'
'Wu, Jincai'

_publ_section_title
;
 Lanthanide coordination polymers based on 5-(2'-carboxylphenyl)
 nicotinate: syntheses, structure diversity, dehydration/hydration,
 luminescence and magnetic properties.
;
_journal_issue 14
_journal_name_full 'Dalton transactions (Cambridge, England : 2003)'
_journal_page_first 4822
_journal_page_last 4830
_journal_paper_doi 10.1039/c2dt32674d
_journal_volume 42
_journal_year 2013
_chemical_formula_sum 'C39 H35 N3 O19 Tb2'
_chemical_formula_weight 1167.54
_chemical_name_systematic
;
?
;
_space_group_IT_number 2
_symmetry_cell_setting triclinic
_symmetry_space_group_name_Hall '-P 1'
_symmetry_space_group_name_H-M 'P -1'
_atom_sites_solution_hydrogens geom
_atom_sites_solution_primary direct
_atom_sites_solution_secondary difmap
_audit_creation_method SHELXL-97
_cell_angle_alpha 66.1690(10)
_cell_angle_beta 66.9470(10)
_cell_angle_gamma 77.0190(10)
_cell_formula_units_Z 2
_cell_length_a 12.788(2)
_cell_length_b 13.670(2)
_cell_length_c 14.211(2)
_cell_measurement_temperature 296(2)
_cell_volume 2084.5(5)
_computing_cell_refinement 'Bruker SAINT'
_computing_data_collection 'Bruker APEX2'
_computing_data_reduction 'Bruker SAINT'
_computing_molecular_graphics 'Bruker SHELXTL'
_computing_publication_material 'Bruker SHELXTL'
_computing_structure_refinement 'SHELXL-97 (Sheldrick, 2008)'
_computing_structure_solution 'SHELXS-97 (Sheldrick, 2008)'
_diffrn_ambient_temperature 296(2)
_diffrn_measured_fraction_theta_full 0.985
_diffrn_measured_fraction_theta_max 0.985
_diffrn_measurement_device_type 'Bruker APEX-II CCD'
_diffrn_measurement_method '\f and \w scans'
_diffrn_radiation_monochromator graphite
_diffrn_radiation_source 'fine-focus sealed tube'
_diffrn_radiation_type MoK\a
_diffrn_radiation_wavelength 0.71073
_diffrn_reflns_av_R_equivalents 0.0324
_diffrn_reflns_av_sigmaI/netI 0.0484
_diffrn_reflns_limit_h_max 15
_diffrn_reflns_limit_h_min -15
_diffrn_reflns_limit_k_max 16
_diffrn_reflns_limit_k_min -16
_diffrn_reflns_limit_l_max 17
_diffrn_reflns_limit_l_min -17
_diffrn_reflns_number 15080
_diffrn_reflns_theta_full 25.50
_diffrn_reflns_theta_max 25.50
_diffrn_reflns_theta_min 2.29
_exptl_absorpt_coefficient_mu 3.449
_exptl_absorpt_correction_T_max 0.5454
_exptl_absorpt_correction_T_min 0.4243
_exptl_absorpt_correction_type multi-scan
_exptl_crystal_colour yellow
_exptl_crystal_density_diffrn 1.860
_exptl_crystal_density_method 'not measured'
_exptl_crystal_description block
_exptl_crystal_F_000 1144
_exptl_crystal_size_max 0.30
_exptl_crystal_size_mid 0.25
_exptl_crystal_size_min 0.20
_platon_squeeze_details
;
;
_refine_diff_density_max 1.254
_refine_diff_density_min -1.265
_refine_diff_density_rms 0.120
_refine_ls_extinction_method none
_refine_ls_goodness_of_fit_ref 1.051
_refine_ls_hydrogen_treatment constr
_refine_ls_matrix_type full
_refine_ls_number_parameters 570
_refine_ls_number_reflns 7643
_refine_ls_number_restraints 0
_refine_ls_restrained_S_all 1.051
_refine_ls_R_factor_all 0.0372
_refine_ls_R_factor_gt 0.0305
_refine_ls_shift/su_max 0.000
_refine_ls_shift/su_mean 0.000
_refine_ls_structure_factor_coef Fsqd
_refine_ls_weighting_details 'calc w=1/[\s^2^(Fo^2^)+(0.0365P)^2^+0.5259P] where P=(Fo^2^+2Fc^2^)/3'
_refine_ls_weighting_scheme calc
_refine_ls_wR_factor_gt 0.0766
_refine_ls_wR_factor_ref 0.0790
_reflns_number_gt 6456
_reflns_number_total 7643
_reflns_threshold_expression >2sigma(I)
_cod_data_source_file c2dt32674d.txt
_cod_data_source_block Compound6
_cod_depositor_comments
;
The following automatic conversions were performed:

'_symmetry_cell_setting' value 'Triclinic' changed to 'triclinic'
according to /home/saulius/struct/CIF-dictionaries/cif_core.dic
dictionary named 'cif_core.dic' version 2.4.2 from 2011-04-26.

Automatic conversion script
Id: cif_fix_values 1891 2012-01-12 08:04:46Z andrius 
;
_cod_original_cell_volume 2084.5(6)
_cod_original_sg_symbol_H-M P-1
_cod_database_code 7021099

loop_
_symmetry_equiv_pos_as_xyz
'x, y, z'
'-x, -y, -z'

loop_
_atom_site_label
_atom_site_type_symbol
_atom_site_fract_x
_atom_site_fract_y
_atom_site_fract_z
_atom_site_U_iso_or_equiv
_atom_site_adp_type
_atom_site_occupancy
_atom_site_symmetry_multiplicity
_atom_site_calc_flag
_atom_site_refinement_flags
Tb1 Tb 0.428512(16) 0.881346(16) 1.011432(16) 0.01638(7) Uani 1 1 d .
Tb2 Tb 0.431715(17) 0.820217(17) 0.664844(16) 0.01890(7) Uani 1 1 d .
O1 O 0.5259(3) 0.7848(3) 0.9033(3) 0.0293(8) Uani 1 1 d .
O2 O 0.5486(3) 0.7274(2) 0.7705(3) 0.0274(7) Uani 1 1 d .
O3 O 0.7418(3) 0.2541(3) 1.3114(3) 0.0309(8) Uani 1 1 d .
O4 O 0.6215(3) 0.3633(3) 1.2345(3) 0.0391(9) Uani 1 1 d .
O5 O 0.2567(3) 0.9390(3) 1.1350(3) 0.0370(9) Uani 1 1 d .
O6 O 0.3902(3) 1.0473(3) 1.0607(3) 0.0268(7) Uani 1 1 d .
O7 O -0.2777(3) 1.1401(3) 1.0277(3) 0.0339(8) Uani 1 1 d .
O8 O -0.2994(3) 1.1404(3) 1.1897(3) 0.0320(8) Uani 1 1 d .
O9 O 0.6127(3) 0.8592(3) 0.5220(3) 0.0271(7) Uani 1 1 d .
O10 O 0.6445(3) 1.0316(3) 0.4492(3) 0.0299(8) Uani 1 1 d .
O11 O 0.5676(3) 0.9678(3) 0.1489(3) 0.0301(8) Uani 1 1 d .
O12 O 0.5065(3) 0.8246(3) 0.1528(3) 0.0307(8) Uani 1 1 d .
O13 O 0.3684(3) 0.7080(3) 1.1345(3) 0.0370(9) Uani 1 1 d .
H1W H 0.3470 0.6746 1.1066 0.044 Uiso 1 1 d R
H2W H 0.4108 0.7435 1.1402 0.044 Uiso 1 1 d R
O14 O 0.4984(3) 0.9680(3) 0.6710(3) 0.0312(8) Uani 1 1 d .
H3W H 0.4856 0.9889 0.7235 0.049(17) Uiso 1 1 d R
H4W H 0.5301 1.0087 0.6076 0.050(18) Uiso 1 1 d R
O15 O 0.4755(4) 0.7398(4) 0.5294(3) 0.0751(17) Uani 1 1 d .
H5W H 0.4460 0.6943 0.5228 0.090 Uiso 1 1 d R
H6W H 0.5204 0.7788 0.5270 0.090 Uiso 1 1 d R
O16 O 0.6111(4) 0.4159(4) 0.4874(4) 0.0850(17) Uani 1 1 d .
H7W H 0.6341 0.4780 0.4473 0.102 Uiso 1 1 d R
H8W H 0.6048 0.4431 0.5314 0.102 Uiso 1 1 d R
O17 O 0.4593(5) 0.5316(4) 0.2850(5) 0.101(2) Uani 1 1 d .
H9W H 0.5076 0.4813 0.2703 0.121 Uiso 1 1 d R
H10W H 0.4326 0.5839 0.2406 0.121 Uiso 1 1 d R
O18 O 0.7358(14) 0.6146(10) 0.6237(7) 0.322(9) Uani 1 1 d .
H11W H 0.6820 0.5743 0.6489 0.387 Uiso 1 1 d R
H12W H 0.6841 0.6457 0.6642 0.387 Uiso 1 1 d R
O19 O 0.7476(19) 0.1651(14) 0.5436(18) 0.456(15) Uani 1 1 d .
H13W H 0.7451 0.1887 0.4792 0.547 Uiso 1 1 d R
H14W H 0.6890 0.1901 0.5244 0.547 Uiso 1 1 d R
N1 N 0.6859(4) 0.4328(3) 0.9315(4) 0.0389(11) Uani 1 1 d .
N2 N 0.0716(3) 1.1297(4) 0.9293(3) 0.0306(10) Uani 1 1 d .
N3 N 0.6876(4) 0.6213(3) 0.3546(4) 0.0395(11) Uani 1 1 d .
C1 C 0.5609(4) 0.7175(4) 0.8575(4) 0.0211(10) Uani 1 1 d .
C2 C 0.6256(4) 0.6168(4) 0.9089(4) 0.0228(10) Uani 1 1 d .
C3 C 0.6776(4) 0.6126(4) 0.9795(4) 0.0249(10) Uani 1 1 d .
H3 H 0.6728 0.6726 0.9969 0.030 Uiso 1 1 calc R
C4 C 0.7374(4) 0.5174(4) 1.0245(4) 0.0264(11) Uani 1 1 d .
C5 C 0.7379(4) 0.4314(4) 0.9978(4) 0.0330(12) Uani 1 1 d .
H5 H 0.7771 0.3675 1.0278 0.040 Uiso 1 1 calc R
C6 C 0.6308(4) 0.5257(4) 0.8879(4) 0.0332(12) Uani 1 1 d .
H6 H 0.5945 0.5287 0.8414 0.040 Uiso 1 1 calc R
C7 C 0.8024(4) 0.5122(4) 1.0946(4) 0.0271(11) Uani 1 1 d .
C8 C 0.8772(5) 0.5909(4) 1.0538(5) 0.0394(13) Uani 1 1 d .
H8 H 0.8822 0.6454 0.9869 0.047 Uiso 1 1 calc R
C9 C 0.9438(5) 0.5899(4) 1.1098(5) 0.0422(14) Uani 1 1 d .
H9 H 0.9929 0.6437 1.0807 0.051 Uiso 1 1 calc R
C10 C 0.9386(5) 0.5107(4) 1.2079(5) 0.0401(14) Uani 1 1 d .
H10 H 0.9841 0.5102 1.2456 0.048 Uiso 1 1 calc R
C11 C 0.8652(4) 0.4313(4) 1.2507(4) 0.0312(11) Uani 1 1 d .
H11 H 0.8620 0.3768 1.3172 0.037 Uiso 1 1 calc R
C12 C 0.7959(4) 0.4318(4) 1.1954(4) 0.0254(10) Uani 1 1 d .
C13 C 0.7149(4) 0.3451(4) 1.2495(4) 0.0250(10) Uani 1 1 d .
C14 C 0.2896(4) 1.0231(4) 1.1227(4) 0.0213(10) Uani 1 1 d .
C15 C 0.2154(4) 1.0959(4) 1.1823(3) 0.0205(9) Uani 1 1 d .
C16 C 0.2567(4) 1.1121(4) 1.2512(4) 0.0271(11) Uani 1 1 d .
H16 H 0.3279 1.0805 1.2553 0.032 Uiso 1 1 calc R
C17 C 0.1940(4) 1.1743(4) 1.3135(4) 0.0314(12) Uani 1 1 d .
H17 H 0.2228 1.1846 1.3593 0.038 Uiso 1 1 calc R
C18 C 0.0897(4) 1.2206(4) 1.3076(4) 0.0360(13) Uani 1 1 d .
H18 H 0.0473 1.2634 1.3489 0.043 Uiso 1 1 calc R
C19 C 0.0467(4) 1.2039(4) 1.2401(4) 0.0307(12) Uani 1 1 d .
H19 H -0.0249 1.2357 1.2372 0.037 Uiso 1 1 calc R
C20 C 0.1069(4) 1.1413(4) 1.1768(4) 0.0220(10) Uani 1 1 d .
C21 C 0.0547(4) 1.1313(3) 1.1040(4) 0.0192(9) Uani 1 1 d .
C22 C 0.1162(4) 1.1311(4) 0.9994(4) 0.0287(11) Uani 1 1 d .
H22 H 0.1949 1.1320 0.9760 0.034 Uiso 1 1 calc R
C23 C -0.0416(4) 1.1301(4) 0.9632(4) 0.0260(11) Uani 1 1 d .
H23 H -0.0744 1.1289 0.9158 0.031 Uiso 1 1 calc R
C24 C -0.1130(4) 1.1322(4) 1.0653(4) 0.0204(9) Uani 1 1 d .
C25 C -0.0630(4) 1.1309(3) 1.1373(4) 0.0207(10) Uani 1 1 d .
H25 H -0.1083 1.1299 1.2072 0.025 Uiso 1 1 calc R
C26 C -0.2393(4) 1.1373(3) 1.0969(3) 0.0187(9) Uani 1 1 d .
C27 C 0.6762(4) 0.9338(4) 0.4625(3) 0.0229(10) Uani 1 1 d .
C28 C 0.8003(4) 0.9044(4) 0.4102(4) 0.0264(11) Uani 1 1 d .
C29 C 0.8783(4) 0.9555(5) 0.4162(4) 0.0371(13) Uani 1 1 d .
H29 H 0.8532 1.0119 0.4424 0.045 Uiso 1 1 calc R
C30 C 0.9935(5) 0.9229(5) 0.3835(5) 0.0472(16) Uani 1 1 d .
H30 H 1.0455 0.9560 0.3896 0.057 Uiso 1 1 calc R
C31 C 1.0306(5) 0.8415(6) 0.3419(5) 0.0522(17) Uani 1 1 d .
H31 H 1.1078 0.8194 0.3200 0.063 Uiso 1 1 calc R
C32 C 0.9543(4) 0.7924(5) 0.3325(4) 0.0431(14) Uani 1 1 d .
H32 H 0.9807 0.7384 0.3028 0.052 Uiso 1 1 calc R
C33 C 0.8377(4) 0.8225(4) 0.3668(4) 0.0258(11) Uani 1 1 d .
C34 C 0.7606(4) 0.7754(4) 0.3432(4) 0.0259(10) Uani 1 1 d .
C35 C 0.7526(4) 0.6654(4) 0.3790(4) 0.0365(12) Uani 1 1 d .
H35 H 0.7951 0.6197 0.4226 0.044 Uiso 1 1 calc R
C36 C 0.6280(4) 0.6864(4) 0.2909(4) 0.0312(11) Uani 1 1 d .
H36 H 0.5832 0.6565 0.2729 0.037 Uiso 1 1 calc R
C37 C 0.6303(4) 0.7972(4) 0.2504(4) 0.0232(10) Uani 1 1 d .
C38 C 0.6977(4) 0.8418(4) 0.2766(3) 0.0245(10) Uani 1 1 d .
H38 H 0.7008 0.9158 0.2499 0.029 Uiso 1 1 calc R
C39 C 0.5627(4) 0.8677(4) 0.1790(3) 0.0226(10) Uani 1 1 d .

loop_
_atom_site_aniso_label
_atom_site_aniso_U_11
_atom_site_aniso_U_22
_atom_site_aniso_U_33
_atom_site_aniso_U_23
_atom_site_aniso_U_13
_atom_site_aniso_U_12
Tb1 0.01509(12) 0.01632(12) 0.01874(12) -0.00553(9) -0.00746(9) -0.00112(8)
Tb2 0.01711(12) 0.01963(13) 0.01656(12) -0.00251(9) -0.00529(9) -0.00325(9)
O1 0.0308(19) 0.0283(19) 0.034(2) -0.0170(16) -0.0139(15) 0.0059(15)
O2 0.0340(19) 0.0213(18) 0.0304(19) -0.0075(15) -0.0190(15) 0.0030(14)
O3 0.033(2) 0.0220(18) 0.0321(19) 0.0006(15) -0.0139(16) -0.0059(15)
O4 0.029(2) 0.029(2) 0.052(2) 0.0081(18) -0.0235(18) -0.0109(16)
O5 0.0239(18) 0.033(2) 0.051(2) -0.0234(18) 0.0035(16) -0.0084(16)
O6 0.0174(17) 0.0273(19) 0.0332(19) -0.0141(15) -0.0017(14) -0.0030(14)
O7 0.0211(18) 0.052(2) 0.038(2) -0.0200(18) -0.0122(15) -0.0071(16)
O8 0.0182(17) 0.046(2) 0.031(2) -0.0196(17) -0.0034(15) 0.0018(15)
O9 0.0209(17) 0.0285(19) 0.0265(18) -0.0087(15) 0.0001(14) -0.0087(15)
O10 0.0312(19) 0.0214(18) 0.0307(19) 0.0006(15) -0.0140(15) -0.0023(15)
O11 0.045(2) 0.0200(18) 0.0320(19) -0.0031(15) -0.0257(16) -0.0032(15)
O12 0.042(2) 0.0269(19) 0.0314(19) -0.0047(16) -0.0228(16) -0.0085(16)
O13 0.054(2) 0.0257(19) 0.039(2) -0.0047(16) -0.0217(18) -0.0176(17)
O14 0.038(2) 0.031(2) 0.0211(19) -0.0077(16) -0.0049(15) -0.0086(16)
O15 0.066(3) 0.105(4) 0.064(3) -0.062(3) 0.027(2) -0.054(3)
O16 0.100(4) 0.056(3) 0.087(4) -0.023(3) -0.005(3) -0.038(3)
O17 0.138(5) 0.050(3) 0.165(6) -0.040(4) -0.116(5) 0.024(3)
O18 0.55(2) 0.282(15) 0.088(7) -0.076(9) 0.028(10) -0.173(16)
O19 0.61(3) 0.40(2) 0.48(3) -0.22(2) -0.40(3) 0.25(2)
N1 0.058(3) 0.018(2) 0.048(3) -0.009(2) -0.032(2) 0.003(2)
N2 0.022(2) 0.048(3) 0.021(2) -0.015(2) -0.0025(17) -0.0051(19)
N3 0.049(3) 0.026(2) 0.044(3) -0.008(2) -0.023(2) 0.002(2)
C1 0.016(2) 0.021(2) 0.023(2) -0.003(2) -0.0064(19) -0.0033(18)
C2 0.023(2) 0.017(2) 0.026(2) -0.005(2) -0.008(2) -0.0021(19)
C3 0.028(3) 0.021(3) 0.023(2) -0.005(2) -0.008(2) -0.005(2)
C4 0.026(3) 0.020(3) 0.025(3) 0.002(2) -0.010(2) -0.005(2)
C5 0.037(3) 0.021(3) 0.041(3) -0.006(2) -0.021(2) 0.003(2)
C6 0.044(3) 0.027(3) 0.037(3) -0.011(2) -0.022(3) -0.003(2)
C7 0.026(3) 0.020(3) 0.030(3) -0.001(2) -0.012(2) -0.002(2)
C8 0.043(3) 0.024(3) 0.044(3) 0.005(2) -0.021(3) -0.012(2)
C9 0.036(3) 0.026(3) 0.064(4) -0.003(3) -0.026(3) -0.011(2)
C10 0.033(3) 0.035(3) 0.064(4) -0.018(3) -0.029(3) -0.001(2)
C11 0.033(3) 0.026(3) 0.035(3) -0.005(2) -0.017(2) -0.003(2)
C12 0.022(2) 0.020(3) 0.031(3) -0.005(2) -0.010(2) -0.002(2)
C13 0.030(3) 0.019(2) 0.025(2) -0.001(2) -0.012(2) -0.004(2)
C14 0.018(2) 0.023(3) 0.024(2) -0.006(2) -0.0108(19) -0.0015(19)
C15 0.015(2) 0.024(2) 0.020(2) -0.007(2) -0.0040(18) -0.0021(18)
C16 0.018(2) 0.034(3) 0.026(3) -0.009(2) -0.006(2) -0.003(2)
C17 0.028(3) 0.048(3) 0.023(3) -0.014(2) -0.011(2) -0.007(2)
C18 0.037(3) 0.045(3) 0.038(3) -0.028(3) -0.015(2) 0.004(3)
C19 0.020(2) 0.039(3) 0.037(3) -0.020(3) -0.014(2) 0.010(2)
C20 0.017(2) 0.024(3) 0.022(2) -0.008(2) -0.0070(19) 0.0019(19)
C21 0.017(2) 0.017(2) 0.024(2) -0.0061(19) -0.0088(18) -0.0004(18)
C22 0.019(2) 0.035(3) 0.030(3) -0.011(2) -0.006(2) -0.003(2)
C23 0.025(3) 0.036(3) 0.021(2) -0.012(2) -0.009(2) -0.004(2)
C24 0.018(2) 0.020(2) 0.022(2) -0.0060(19) -0.0076(19) -0.0011(18)
C25 0.020(2) 0.022(2) 0.018(2) -0.0058(19) -0.0056(18) -0.0032(19)
C26 0.016(2) 0.018(2) 0.019(2) -0.0007(18) -0.0071(18) -0.0047(18)
C27 0.024(2) 0.029(3) 0.016(2) -0.002(2) -0.0109(19) -0.006(2)
C28 0.019(2) 0.033(3) 0.017(2) 0.006(2) -0.0092(19) -0.007(2)
C29 0.032(3) 0.045(3) 0.031(3) 0.000(2) -0.014(2) -0.016(3)
C30 0.026(3) 0.066(4) 0.044(3) 0.001(3) -0.017(3) -0.020(3)
C31 0.017(3) 0.078(5) 0.048(4) -0.006(4) -0.012(3) -0.006(3)
C32 0.027(3) 0.056(4) 0.034(3) -0.008(3) -0.010(2) 0.005(3)
C33 0.018(2) 0.031(3) 0.018(2) 0.006(2) -0.0091(19) -0.005(2)
C34 0.022(2) 0.032(3) 0.019(2) -0.008(2) -0.0058(19) 0.003(2)
C35 0.038(3) 0.033(3) 0.037(3) -0.009(3) -0.020(2) 0.007(2)
C36 0.038(3) 0.025(3) 0.032(3) -0.004(2) -0.018(2) -0.005(2)
C37 0.023(2) 0.025(3) 0.018(2) -0.004(2) -0.0083(19) -0.001(2)
C38 0.026(3) 0.025(3) 0.016(2) -0.002(2) -0.0050(19) -0.003(2)
C39 0.026(3) 0.025(3) 0.015(2) -0.0031(19) -0.0062(19) -0.006(2)

loop_
_atom_type_symbol
_atom_type_description
_atom_type_scat_dispersion_real
_atom_type_scat_dispersion_imag
_atom_type_scat_source
C C 0.0033 0.0016 'International Tables Vol C Tables 4.2.6.8 and 6.1.1.4'
H H 0.0000 0.0000 'International Tables Vol C Tables 4.2.6.8 and 6.1.1.4'
N N 0.0061 0.0033 'International Tables Vol C Tables 4.2.6.8 and 6.1.1.4'
O O 0.0106 0.0060 'International Tables Vol C Tables 4.2.6.8 and 6.1.1.4'
Tb Tb -0.1723 4.1537 'International Tables Vol C Tables 4.2.6.8 and 6.1.1.4'

loop_
_geom_angle_atom_site_label_1
_geom_angle_atom_site_label_2
_geom_angle_atom_site_label_3
_geom_angle
_geom_angle_site_symmetry_1
_geom_angle_site_symmetry_3
O1 Tb1 O7 82.27(12) . 2_577
O1 Tb1 O12 106.86(12) . 1_556
O7 Tb1 O12 142.58(12) 2_577 1_556
O1 Tb1 O11 87.88(12) . 2_676
O7 Tb1 O11 77.47(12) 2_577 2_676
O12 Tb1 O11 137.62(11) 1_556 2_676
O1 Tb1 O13 80.29(12) . .
O7 Tb1 O13 74.68(12) 2_577 .
O12 Tb1 O13 71.46(11) 1_556 .
O11 Tb1 O13 150.91(11) 2_676 .
O1 Tb1 O6 81.38(11) . 2_677
O7 Tb1 O6 146.14(12) 2_577 2_677
O12 Tb1 O6 70.93(11) 1_556 2_677
O11 Tb1 O6 72.48(11) 2_676 2_677
O13 Tb1 O6 130.74(12) . 2_677
O1 Tb1 O5 153.10(12) . .
O7 Tb1 O5 73.38(12) 2_577 .
O12 Tb1 O5 86.69(12) 1_556 .
O11 Tb1 O5 97.64(12) 2_676 .
O13 Tb1 O5 82.35(12) . .
O6 Tb1 O5 125.42(11) 2_677 .
O1 Tb1 O6 152.57(11) . .
O7 Tb1 O6 110.83(11) 2_577 .
O12 Tb1 O6 77.82(11) 1_556 .
O11 Tb1 O6 72.49(11) 2_676 .
O13 Tb1 O6 125.75(11) . .
O6 Tb1 O6 74.63(11) 2_677 .
O5 Tb1 O6 51.83(10) . .
O1 Tb1 Tb1 118.80(9) . 2_677
O7 Tb1 Tb1 137.49(9) 2_577 2_677
O12 Tb1 Tb1 70.37(8) 1_556 2_677
O11 Tb1 Tb1 67.77(7) 2_676 2_677
O13 Tb1 Tb1 140.92(8) . 2_677
O6 Tb1 Tb1 38.52(7) 2_677 2_677
O5 Tb1 Tb1 87.42(8) . 2_677
O6 Tb1 Tb1 36.10(7) . 2_677
O1 Tb1 H2W 88.0 . .
O7 Tb1 H2W 94.0 2_577 .
O12 Tb1 H2W 51.4 1_556 .
O11 Tb1 H2W 171.0 2_676 .
O13 Tb1 H2W 20.1 . .
O6 Tb1 H2W 114.8 2_677 .
O5 Tb1 H2W 82.5 . .
O6 Tb1 H2W 113.9 . .
Tb1 Tb1 H2W 121.2 2_677 .
O8 Tb2 O10 88.63(12) 2_577 2_676
O8 Tb2 O2 89.61(12) 2_577 .
O10 Tb2 O2 156.30(11) 2_676 .
O8 Tb2 O9 145.99(11) 2_577 .
O10 Tb2 O9 86.44(11) 2_676 .
O2 Tb2 O9 81.90(11) . .
O8 Tb2 O14 74.12(12) 2_577 .
O10 Tb2 O14 77.18(11) 2_676 .
O2 Tb2 O14 79.61(11) . .
O9 Tb2 O14 71.97(11) . .
O8 Tb2 O15 147.74(13) 2_577 .
O10 Tb2 O15 86.24(16) 2_676 .
O2 Tb2 O15 107.20(15) . .
O9 Tb2 O15 65.39(12) . .
O14 Tb2 O15 134.97(13) . .
O8 Tb2 O4 86.39(13) 2_577 2_667
O10 Tb2 O4 132.38(11) 2_676 2_667
O2 Tb2 O4 71.03(11) . 2_667
O9 Tb2 O4 120.93(12) . 2_667
O14 Tb2 O4 144.77(12) . 2_667
O15 Tb2 O4 74.00(15) . 2_667
O8 Tb2 O3 77.49(11) 2_577 2_667
O10 Tb2 O3 80.15(11) 2_676 2_667
O2 Tb2 O3 122.43(11) . 2_667
O9 Tb2 O3 134.29(11) . 2_667
O14 Tb2 O3 143.78(11) . 2_667
O15 Tb2 O3 70.26(13) . 2_667
O4 Tb2 O3 52.55(11) 2_667 2_667
O8 Tb2 C13 79.62(13) 2_577 2_667
O10 Tb2 C13 106.67(12) 2_676 2_667
O2 Tb2 C13 96.23(12) . 2_667
O9 Tb2 C13 133.88(12) . 2_667
O14 Tb2 C13 153.40(12) . 2_667
O15 Tb2 C13 71.48(14) . 2_667
O4 Tb2 C13 26.08(12) 2_667 2_667
O3 Tb2 C13 26.55(12) 2_667 2_667
O8 Tb2 H6W 167.0 2_577 .
O10 Tb2 H6W 85.7 2_676 .
O2 Tb2 H6W 100.2 . .
O9 Tb2 H6W 45.3 . .
O14 Tb2 H6W 115.8 . .
O15 Tb2 H6W 20.1 . .
O4 Tb2 H6W 88.8 2_667 .
O3 Tb2 H6W 90.0 2_667 .
C13 Tb2 H6W 90.8 2_667 .
C1 O1 Tb1 166.5(3) . .
C1 O2 Tb2 140.7(3) . .
C13 O3 Tb2 91.6(3) . 2_667
C13 O4 Tb2 95.0(3) . 2_667
C14 O5 Tb1 97.4(3) . .
C14 O6 Tb1 160.6(3) . 2_677
C14 O6 Tb1 91.2(3) . .
Tb1 O6 Tb1 105.37(11) 2_677 .
C26 O7 Tb1 148.6(3) . 2_577
C26 O8 Tb2 166.1(3) . 2_577
C27 O9 Tb2 141.4(3) . .
C27 O10 Tb2 139.5(3) . 2_676
C39 O11 Tb1 136.1(3) . 2_676
C39 O12 Tb1 134.6(3) . 1_554
Tb1 O13 H1W 113.6 . .
Tb1 O13 H2W 54.2 . .
H1W O13 H2W 158.5 . .
Tb2 O14 H3W 131.3 . .
Tb2 O14 H4W 109.7 . .
H3W O14 H4W 118.1 . .
Tb2 O15 H5W 135.5 . .
Tb2 O15 H6W 57.1 . .
H5W O15 H6W 165.6 . .
H7W O16 H8W 76.3 . .
H9W O17 H10W 126.4 . .
H11W O18 H12W 79.8 . .
H13W O19 H14W 52.8 . .
C6 N1 C5 117.0(4) . .
C23 N2 C22 116.7(4) . .
C36 N3 C35 118.1(4) . .
O1 C1 O2 125.4(4) . .
O1 C1 C2 117.4(4) . .
O2 C1 C2 117.2(4) . .
C6 C2 C3 118.9(4) . .
C6 C2 C1 119.6(4) . .
C3 C2 C1 121.5(4) . .
C2 C3 C4 119.3(4) . .
C2 C3 H3 120.4 . .
C4 C3 H3 120.4 . .
C5 C4 C3 117.1(4) . .
C5 C4 C7 122.0(4) . .
C3 C4 C7 120.8(4) . .
N1 C5 C4 124.6(5) . .
N1 C5 H5 117.7 . .
C4 C5 H5 117.7 . .
N1 C6 C2 123.0(5) . .
N1 C6 H6 118.5 . .
C2 C6 H6 118.5 . .
C8 C7 C12 118.2(5) . .
C8 C7 C4 117.4(4) . .
C12 C7 C4 124.3(4) . .
C9 C8 C7 121.5(5) . .
C9 C8 H8 119.3 . .
C7 C8 H8 119.3 . .
C10 C9 C8 120.6(5) . .
C10 C9 H9 119.7 . .
C8 C9 H9 119.7 . .
C9 C10 C11 119.4(5) . .
C9 C10 H10 120.3 . .
C11 C10 H10 120.3 . .
C10 C11 C12 120.8(5) . .
C10 C11 H11 119.6 . .
C12 C11 H11 119.6 . .
C7 C12 C11 119.5(4) . .
C7 C12 C13 122.9(4) . .
C11 C12 C13 117.6(4) . .
O4 C13 O3 120.5(4) . .
O4 C13 C12 120.2(4) . .
O3 C13 C12 119.3(4) . .
O4 C13 Tb2 58.9(2) . 2_667
O3 C13 Tb2 61.8(2) . 2_667
C12 C13 Tb2 175.4(3) . 2_667
O5 C14 O6 119.6(4) . .
O5 C14 C15 121.8(4) . .
O6 C14 C15 118.6(4) . .
C16 C15 C20 120.1(4) . .
C16 C15 C14 115.7(4) . .
C20 C15 C14 124.1(4) . .
C17 C16 C15 121.1(4) . .
C17 C16 H16 119.5 . .
C15 C16 H16 119.5 . .
C18 C17 C16 119.6(4) . .
C18 C17 H17 120.2 . .
C16 C17 H17 120.2 . .
C17 C18 C19 119.9(5) . .
C17 C18 H18 120.0 . .
C19 C18 H18 120.0 . .
C20 C19 C18 122.1(4) . .
C20 C19 H19 119.0 . .
C18 C19 H19 119.0 . .
C19 C20 C15 117.2(4) . .
C19 C20 C21 117.9(4) . .
C15 C20 C21 124.8(4) . .
C22 C21 C25 116.6(4) . .
C22 C21 C20 123.5(4) . .
C25 C21 C20 119.6(4) . .
N2 C22 C21 125.3(4) . .
N2 C22 H22 117.4 . .
C21 C22 H22 117.4 . .
N2 C23 C24 123.6(4) . .
N2 C23 H23 118.2 . .
C24 C23 H23 118.2 . .
C23 C24 C25 117.9(4) . .
C23 C24 C26 121.2(4) . .
C25 C24 C26 120.9(4) . .
C21 C25 C24 119.8(4) . .
C21 C25 H25 120.1 . .
C24 C25 H25 120.1 . .
O7 C26 O8 124.5(4) . .
O7 C26 C24 117.2(4) . .
O8 C26 C24 118.2(4) . .
O9 C27 O10 124.2(4) . .
O9 C27 C28 117.5(4) . .
O10 C27 C28 118.1(4) . .
C29 C28 C33 120.1(5) . .
C29 C28 C27 116.7(5) . .
C33 C28 C27 122.9(4) . .
C28 C29 C30 120.4(6) . .
C28 C29 H29 119.8 . .
C30 C29 H29 119.8 . .
C31 C30 C29 119.6(5) . .
C31 C30 H30 120.2 . .
C29 C30 H30 120.2 . .
C32 C31 C30 120.5(5) . .
C32 C31 H31 119.8 . .
C30 C31 H31 119.8 . .
C31 C32 C33 121.0(6) . .
C31 C32 H32 119.5 . .
C33 C32 H32 119.5 . .
C32 C33 C28 118.4(5) . .
C32 C33 C34 118.5(5) . .
C28 C33 C34 122.6(4) . .
C35 C34 C38 116.8(4) . .
C35 C34 C33 123.1(4) . .
C38 C34 C33 120.0(4) . .
N3 C35 C34 124.0(5) . .
N3 C35 H35 118.0 . .
C34 C35 H35 118.0 . .
N3 C36 C37 122.5(5) . .
N3 C36 H36 118.8 . .
C37 C36 H36 118.8 . .
C38 C37 C36 118.8(4) . .
C38 C37 C39 120.2(4) . .
C36 C37 C39 121.0(4) . .
C37 C38 C34 119.8(4) . .
C37 C38 H38 120.1 . .
C34 C38 H38 120.1 . .
O12 C39 O11 125.1(4) . .
O12 C39 C37 118.6(4) . .
O11 C39 C37 116.3(4) . .

loop_
_geom_bond_atom_site_label_1
_geom_bond_atom_site_label_2
_geom_bond_distance
_geom_bond_site_symmetry_2
Tb1 O1 2.248(3) .
Tb1 O7 2.311(3) 2_577
Tb1 O12 2.365(3) 1_556
Tb1 O11 2.368(3) 2_676
Tb1 O13 2.383(3) .
Tb1 O6 2.392(3) 2_677
Tb1 O5 2.418(3) .
Tb1 O6 2.528(3) .
Tb1 Tb1 3.9140(7) 2_677
Tb1 H2W 2.0077 .
Tb2 O8 2.275(3) 2_577
Tb2 O10 2.318(3) 2_676
Tb2 O2 2.338(3) .
Tb2 O9 2.400(3) .
Tb2 O14 2.407(3) .
Tb2 O15 2.411(4) .
Tb2 O4 2.431(3) 2_667
Tb2 O3 2.494(3) 2_667
Tb2 C13 2.827(5) 2_667
Tb2 H6W 2.0764 .
O1 C1 1.242(5) .
O2 C1 1.255(5) .
O3 C13 1.264(5) .
O3 Tb2 2.494(3) 2_667
O4 C13 1.248(5) .
O4 Tb2 2.431(3) 2_667
O5 C14 1.235(5) .
O6 C14 1.269(5) .
O6 Tb1 2.392(3) 2_677
O7 C26 1.244(5) .
O7 Tb1 2.311(3) 2_577
O8 C26 1.252(5) .
O8 Tb2 2.275(3) 2_577
O9 C27 1.246(5) .
O10 C27 1.264(5) .
O10 Tb2 2.318(3) 2_676
O11 C39 1.267(5) .
O11 Tb1 2.368(3) 2_676
O12 C39 1.256(5) .
O12 Tb1 2.365(3) 1_554
O13 H1W 0.8523 .
O13 H2W 0.8496 .
O14 H3W 0.8494 .
O14 H4W 0.8345 .
O15 H5W 0.8484 .
O15 H6W 0.8496 .
O16 H7W 0.8503 .
O16 H8W 0.8192 .
O17 H9W 0.8499 .
O17 H10W 0.8487 .
O18 H11W 0.8507 .
O18 H12W 0.8494 .
O19 H13W 0.8497 .
O19 H14W 0.8504 .
N1 C6 1.340(6) .
N1 C5 1.342(6) .
N2 C23 1.333(6) .
N2 C22 1.336(6) .
N3 C36 1.333(6) .
N3 C35 1.340(6) .
C1 C2 1.504(6) .
C2 C6 1.374(6) .
C2 C3 1.384(6) .
C3 C4 1.397(6) .
C3 H3 0.9300 .
C4 C5 1.373(7) .
C4 C7 1.501(6) .
C5 H5 0.9300 .
C6 H6 0.9300 .
C7 C8 1.390(7) .
C7 C12 1.394(6) .
C8 C9 1.369(7) .
C8 H8 0.9300 .
C9 C10 1.364(8) .
C9 H9 0.9300 .
C10 C11 1.381(7) .
C10 H10 0.9300 .
C11 C12 1.394(6) .
C11 H11 0.9300 .
C12 C13 1.503(6) .
C13 Tb2 2.827(5) 2_667
C14 C15 1.495(6) .
C15 C16 1.386(6) .
C15 C20 1.405(6) .
C16 C17 1.377(7) .
C16 H16 0.9300 .
C17 C18 1.361(7) .
C17 H17 0.9300 .
C18 C19 1.386(6) .
C18 H18 0.9300 .
C19 C20 1.385(6) .
C19 H19 0.9300 .
C20 C21 1.494(6) .
C21 C22 1.384(6) .
C21 C25 1.390(6) .
C22 H22 0.9300 .
C23 C24 1.388(6) .
C23 H23 0.9300 .
C24 C25 1.395(6) .
C24 C26 1.491(6) .
C25 H25 0.9300 .
C27 C28 1.504(6) .
C28 C29 1.385(6) .
C28 C33 1.397(7) .
C29 C30 1.387(8) .
C29 H29 0.9300 .
C30 C31 1.374(9) .
C30 H30 0.9300 .
C31 C32 1.374(8) .
C31 H31 0.9300 .
C32 C33 1.395(7) .
C32 H32 0.9300 .
C33 C34 1.489(6) .
C34 C35 1.393(7) .
C34 C38 1.394(6) .
C35 H35 0.9300 .
C36 C37 1.389(6) .
C36 H36 0.9300 .
C37 C38 1.387(6) .
C37 C39 1.493(6) .
C38 H38 0.9300 .

loop_
_geom_hbond_atom_site_label_D
_geom_hbond_atom_site_label_H
_geom_hbond_atom_site_label_A
_geom_hbond_distance_DH
_geom_hbond_distance_HA
_geom_hbond_distance_DA
_geom_hbond_angle_DHA
_geom_hbond_site_symmetry_A
O19 H13W O3 0.85 2.20 3.047(18) 178.1 1_554
O18 H11W O17 0.85 2.23 3.085(15) 180.0 2_666
O18 H12W O2 0.85 2.23 3.081(13) 179.9 .
O17 H10W O13 0.85 2.03 2.874(6) 179.6 1_554
O17 H9W O4 0.85 2.00 2.853(7) 179.6 1_554
O16 H8W O17 0.82 2.55 3.330(8) 158.5 2_666
O16 H7W N3 0.85 1.96 2.812(6) 179.9 .
O15 H5W O16 0.85 1.89 2.737(6) 175.3 2_666
O15 H6W O9 0.85 1.75 2.599(5) 180.0 .
O14 H3W O11 0.85 1.95 2.796(5) 171.3 2_676
O14 H4W O10 0.83 2.09 2.844(5) 150.3 .
O13 H2W O12 0.85 1.92 2.773(4) 179.7 1_556
O13 H1W N1 0.85 1.93 2.763(5) 165.2 2_667

loop_
_geom_torsion_atom_site_label_1
_geom_torsion_atom_site_label_2
_geom_torsion_atom_site_label_3
_geom_torsion_atom_site_label_4
_geom_torsion
_geom_torsion_site_symmetry_1
_geom_torsion_site_symmetry_4
O7 Tb1 O1 C1 -48.4(13) 2_577 .
O12 Tb1 O1 C1 94.4(13) 1_556 .
O11 Tb1 O1 C1 -126.1(13) 2_676 .
O13 Tb1 O1 C1 27.3(13) . .
O6 Tb1 O1 C1 161.3(13) 2_677 .
O5 Tb1 O1 C1 -23.3(15) . .
O6 Tb1 O1 C1 -169.6(12) . .
Tb1 Tb1 O1 C1 170.8(13) 2_677 .
O8 Tb2 O2 C1 -16.5(5) 2_577 .
O10 Tb2 O2 C1 69.1(6) 2_676 .
O9 Tb2 O2 C1 130.4(5) . .
O14 Tb2 O2 C1 57.4(5) . .
O15 Tb2 O2 C1 -168.6(5) . .
O4 Tb2 O2 C1 -102.9(5) 2_667 .
O3 Tb2 O2 C1 -91.4(5) 2_667 .
C13 Tb2 O2 C1 -96.1(5) 2_667 .
O1 Tb1 O5 C14 -159.9(3) . .
O7 Tb1 O5 C14 -133.9(3) 2_577 .
O12 Tb1 O5 C14 78.2(3) 1_556 .
O11 Tb1 O5 C14 -59.4(3) 2_676 .
O13 Tb1 O5 C14 149.9(3) . .
O6 Tb1 O5 C14 14.5(3) 2_677 .
O6 Tb1 O5 C14 1.1(3) . .
Tb1 Tb1 O5 C14 7.7(3) 2_677 .
O1 Tb1 O6 C14 160.3(3) . .
O7 Tb1 O6 C14 45.4(3) 2_577 .
O12 Tb1 O6 C14 -96.5(3) 1_556 .
O11 Tb1 O6 C14 114.1(3) 2_676 .
O13 Tb1 O6 C14 -40.3(3) . .
O6 Tb1 O6 C14 -169.8(3) 2_677 .
O5 Tb1 O6 C14 -1.1(3) . .
Tb1 Tb1 O6 C14 -169.8(3) 2_677 .
O1 Tb1 O6 Tb1 -29.9(3) . 2_677
O7 Tb1 O6 Tb1 -144.77(12) 2_577 2_677
O12 Tb1 O6 Tb1 73.31(13) 1_556 2_677
O11 Tb1 O6 Tb1 -76.08(13) 2_676 2_677
O13 Tb1 O6 Tb1 129.50(13) . 2_677
O6 Tb1 O6 Tb1 0.0 2_677 2_677
O5 Tb1 O6 Tb1 168.7(2) . 2_677
O8 Tb2 O9 C27 -29.9(6) 2_577 .
O10 Tb2 O9 C27 52.3(5) 2_676 .
O2 Tb2 O9 C27 -107.0(5) . .
O14 Tb2 O9 C27 -25.3(5) . .
O15 Tb2 O9 C27 139.8(5) . .
O4 Tb2 O9 C27 -169.1(4) 2_667 .
O3 Tb2 O9 C27 124.9(4) 2_667 .
C13 Tb2 O9 C27 162.1(4) 2_667 .
Tb1 O1 C1 O2 99.0(13) . .
Tb1 O1 C1 C2 -82.4(14) . .
Tb2 O2 C1 O1 -22.9(8) . .
Tb2 O2 C1 C2 158.5(3) . .
O1 C1 C2 C6 156.8(4) . .
O2 C1 C2 C6 -24.4(6) . .
O1 C1 C2 C3 -21.4(6) . .
O2 C1 C2 C3 157.4(4) . .
C6 C2 C3 C4 2.3(7) . .
C1 C2 C3 C4 -179.5(4) . .
C2 C3 C4 C5 -1.9(7) . .
C2 C3 C4 C7 175.3(4) . .
C6 N1 C5 C4 0.7(8) . .
C3 C4 C5 N1 0.4(8) . .
C7 C4 C5 N1 -176.7(5) . .
C5 N1 C6 C2 -0.3(8) . .
C3 C2 C6 N1 -1.2(8) . .
C1 C2 C6 N1 -179.4(5) . .
C5 C4 C7 C8 126.6(5) . .
C3 C4 C7 C8 -50.4(7) . .
C5 C4 C7 C12 -50.8(7) . .
C3 C4 C7 C12 132.2(5) . .
C12 C7 C8 C9 0.5(8) . .
C4 C7 C8 C9 -177.1(5) . .
C7 C8 C9 C10 0.2(9) . .
C8 C9 C10 C11 -0.2(9) . .
C9 C10 C11 C12 -0.6(8) . .
C8 C7 C12 C11 -1.2(7) . .
C4 C7 C12 C11 176.2(5) . .
C8 C7 C12 C13 177.6(5) . .
C4 C7 C12 C13 -5.0(7) . .
C10 C11 C12 C7 1.3(8) . .
C10 C11 C12 C13 -177.6(5) . .
Tb2 O4 C13 O3 -6.1(5) 2_667 .
Tb2 O4 C13 C12 174.8(4) 2_667 .
Tb2 O3 C13 O4 5.9(5) 2_667 .
Tb2 O3 C13 C12 -175.0(4) 2_667 .
C7 C12 C13 O4 -30.5(7) . .
C11 C12 C13 O4 148.3(5) . .
C7 C12 C13 O3 150.4(5) . .
C11 C12 C13 O3 -30.8(7) . .
C7 C12 C13 Tb2 47(4) . 2_667
C11 C12 C13 Tb2 -134(4) . 2_667
Tb1 O5 C14 O6 -2.0(5) . .
Tb1 O5 C14 C15 -179.8(4) . .
Tb1 O6 C14 O5 -147.2(7) 2_677 .
Tb1 O6 C14 O5 1.9(4) . .
Tb1 O6 C14 C15 30.6(12) 2_677 .
Tb1 O6 C14 C15 179.7(4) . .
O5 C14 C15 C16 119.1(5) . .
O6 C14 C15 C16 -58.7(6) . .
O5 C14 C15 C20 -57.0(7) . .
O6 C14 C15 C20 125.2(5) . .
C20 C15 C16 C17 -1.3(7) . .
C14 C15 C16 C17 -177.5(4) . .
C15 C16 C17 C18 0.1(8) . .
C16 C17 C18 C19 0.8(8) . .
C17 C18 C19 C20 -0.3(9) . .
C18 C19 C20 C15 -0.9(8) . .
C18 C19 C20 C21 -178.0(5) . .
C16 C15 C20 C19 1.7(7) . .
C14 C15 C20 C19 177.6(4) . .
C16 C15 C20 C21 178.6(4) . .
C14 C15 C20 C21 -5.5(7) . .
C19 C20 C21 C22 140.4(5) . .
C15 C20 C21 C22 -36.5(7) . .
C19 C20 C21 C25 -34.0(6) . .
C15 C20 C21 C25 149.1(4) . .
C23 N2 C22 C21 1.0(8) . .
C25 C21 C22 N2 -0.6(7) . .
C20 C21 C22 N2 -175.1(5) . .
C22 N2 C23 C24 0.2(7) . .
N2 C23 C24 C25 -1.8(7) . .
N2 C23 C24 C26 177.3(4) . .
C22 C21 C25 C24 -1.0(6) . .
C20 C21 C25 C24 173.7(4) . .
C23 C24 C25 C21 2.1(7) . .
C26 C24 C25 C21 -177.0(4) . .
Tb1 O7 C26 O8 -18.9(9) 2_577 .
Tb1 O7 C26 C24 162.4(4) 2_577 .
Tb2 O8 C26 O7 -47.6(15) 2_577 .
Tb2 O8 C26 C24 131.0(11) 2_577 .
C23 C24 C26 O7 -0.4(6) . .
C25 C24 C26 O7 178.7(4) . .
C23 C24 C26 O8 -179.1(4) . .
C25 C24 C26 O8 0.0(6) . .
Tb2 O9 C27 O10 -15.1(8) . .
Tb2 O9 C27 C28 160.0(3) . .
Tb2 O10 C27 O9 -90.2(6) 2_676 .
Tb2 O10 C27 C28 94.7(5) 2_676 .
O9 C27 C28 C29 -133.4(5) . .
O10 C27 C28 C29 42.0(6) . .
O9 C27 C28 C33 40.2(6) . .
O10 C27 C28 C33 -144.3(4) . .
C33 C28 C29 C30 -2.6(7) . .
C27 C28 C29 C30 171.3(5) . .
C28 C29 C30 C31 1.8(8) . .
C29 C30 C31 C32 0.1(9) . .
C30 C31 C32 C33 -1.3(9) . .
C31 C32 C33 C28 0.6(7) . .
C31 C32 C33 C34 173.2(5) . .
C29 C28 C33 C32 1.4(7) . .
C27 C28 C33 C32 -172.1(4) . .
C29 C28 C33 C34 -170.9(4) . .
C27 C28 C33 C34 15.6(7) . .
C32 C33 C34 C35 58.0(6) . .
C28 C33 C34 C35 -129.7(5) . .
C32 C33 C34 C38 -117.8(5) . .
C28 C33 C34 C38 54.5(6) . .
C36 N3 C35 C34 1.0(8) . .
C38 C34 C35 N3 -1.0(8) . .
C33 C34 C35 N3 -176.9(5) . .
C35 N3 C36 C37 -0.7(8) . .
N3 C36 C37 C38 0.4(8) . .
N3 C36 C37 C39 179.9(5) . .
C36 C37 C38 C34 -0.5(7) . .
C39 C37 C38 C34 -179.9(4) . .
C35 C34 C38 C37 0.7(7) . .
C33 C34 C38 C37 176.8(4) . .
Tb1 O12 C39 O11 19.8(7) 1_554 .
Tb1 O12 C39 C37 -159.7(3) 1_554 .
Tb1 O11 C39 O12 -36.4(7) 2_676 .
Tb1 O11 C39 C37 143.1(3) 2_676 .
C38 C37 C39 O12 176.9(4) . .
C36 C37 C39 O12 -2.6(7) . .
C38 C37 C39 O11 -2.7(6) . .
C36 C37 C39 O11 177.9(4) . .

loop_
_platon_squeeze_void_nr
_platon_squeeze_void_average_x
_platon_squeeze_void_average_y
_platon_squeeze_void_average_z
_platon_squeeze_void_volume
_platon_squeeze_void_count_electrons
_platon_squeeze_void_content
1 0.000 0.500 0.500 127 24 ' '
